data_4086884
loop_
_publ_author_name
'Delley, Murielle F.'
'Silaghi, Marius-C.'
'Nu\~nez-Zarur, Francisco'
'Kovtunov, Kirill V.'
'Salnikov, Oleg G.'
'Estes, Deven P.'
'Koptyug, Igor V.'
'Comas-Vives, Aleix'
'Cop\'eret, Christophe'

_publ_section_title
;
 X--H Bond Activation on Cr(III),O Sites (X = R, H): Key Steps in
 Dehydrogenation and Hydrogenation Processes
;
_journal_name_full Organometallics
_journal_paper_doi 10.1021/acs.organomet.6b00744
_journal_year 2016
_chemical_formula_moiety 'C36 H84 Al3 Cr O12'
_chemical_formula_sum 'C36 H84 Al3 Cr O12'
_chemical_formula_weight 841.97
_space_group_crystal_system tetragonal
_space_group_IT_number 96
_space_group_name_Hall 'P 4nw 2abw'
_space_group_name_H-M_alt 'P 43 21 2'
_symmetry_space_group_name_Hall 'P 4nw 2abw'
_symmetry_space_group_name_H-M 'P 43 21 2'
_atom_sites_solution_hydrogens geom
_atom_sites_solution_primary direct
_audit_creation_date 2016-03-07
_audit_creation_method
;
Olex2 1.2
(compiled 2016.02.19 svn.r3266 for OlexSys, GUI svn.r5155)
;
_cell_angle_alpha 90
_cell_angle_beta 90
_cell_angle_gamma 90
_cell_formula_units_Z 4
_cell_length_a 12.3234(10)
_cell_length_b 12.3234(10)
_cell_length_c 31.719(3)
_cell_measurement_reflns_used 9925
_cell_measurement_temperature 100(2)
_cell_measurement_theta_max 27.96
_cell_measurement_theta_min 2.34
_cell_volume 4817.0(7)
_computing_cell_refinement 'SAINT v8.34A (Bruker, 2013)'
_computing_data_reduction 'SAINT v8.34A (Bruker, 2013)'
_computing_molecular_graphics 'Olex2 (Dolomanov et al., 2009)'
_computing_publication_material 'Olex2 (Dolomanov et al., 2009)'
_computing_structure_refinement 'ShelXL (Sheldrick, 2015)'
_computing_structure_solution 'ShelXS (Sheldrick, 2008)'
_diffrn_ambient_temperature 100(2)
_diffrn_detector 'Bruker APEX2 area detector'
_diffrn_detector_area_resol_mean 7.9
_diffrn_detector_type 'CCD area detector'
_diffrn_measured_fraction_theta_full 1.000
_diffrn_measured_fraction_theta_max 0.999
_diffrn_measurement_device 'three-circle diffractometer'
_diffrn_measurement_device_type 'Bruker SMART APEX2 area detector'
_diffrn_measurement_method '\w and \f scans'
_diffrn_radiation_monochromator 'mirror optics'
_diffrn_radiation_probe x-ray
_diffrn_radiation_type MoK\a
_diffrn_radiation_wavelength 0.71073
_diffrn_reflns_av_R_equivalents 0.0428
_diffrn_reflns_av_unetI/netI 0.0175
_diffrn_reflns_Laue_measured_fraction_full 1.000
_diffrn_reflns_Laue_measured_fraction_max 0.999
_diffrn_reflns_limit_h_max 16
_diffrn_reflns_limit_h_min -16
_diffrn_reflns_limit_k_max 16
_diffrn_reflns_limit_k_min -16
_diffrn_reflns_limit_l_max 42
_diffrn_reflns_limit_l_min -42
_diffrn_reflns_number 95783
_diffrn_reflns_point_group_measured_fraction_full 1.000
_diffrn_reflns_point_group_measured_fraction_max 0.998
_diffrn_reflns_theta_full 26.000
_diffrn_reflns_theta_max 28.420
_diffrn_reflns_theta_min 1.773
_diffrn_source 'microfocus sealed X-ray tube'
_diffrn_source_type 'Incoatec I\ms'
_diffrn_standards_number 0
_exptl_absorpt_coefficient_mu 0.342
_exptl_absorpt_correction_T_max 0.7457
_exptl_absorpt_correction_T_min 0.6157
_exptl_absorpt_correction_type multi-scan
_exptl_absorpt_process_details
;
SADABS-2012/1 (Bruker,2012) was used for absorption correction.
wR2(int) was 0.1232 before and 0.0576 after correction.
The Ratio of minimum to maximum transmission is 0.8257.
The \l/2 correction factor is 0.0015.
;
_exptl_crystal_colour 'clear green'
_exptl_crystal_colour_lustre clear
_exptl_crystal_colour_primary green
_exptl_crystal_density_diffrn 1.161
_exptl_crystal_description block
_exptl_crystal_F_000 1836
_exptl_crystal_recrystallization_method 'crystallization in pentane at -40 degree Celsius'
_exptl_crystal_size_max 0.35
_exptl_crystal_size_mid 0.33
_exptl_crystal_size_min 0.24
_refine_diff_density_max 0.429
_refine_diff_density_min -1.306
_refine_diff_density_rms 0.074
_refine_ls_abs_structure_details
;
 Flack x determined using 2317 quotients [(I+)-(I-)]/[(I+)+(I-)]
 (Parsons, Flack and Wagner, Acta Cryst. B69 (2013) 249-259).
;
_refine_ls_abs_structure_Flack 0.110(5)
_refine_ls_extinction_method none
_refine_ls_goodness_of_fit_ref 1.142
_refine_ls_hydrogen_treatment constr
_refine_ls_matrix_type full
_refine_ls_number_parameters 248
_refine_ls_number_reflns 6069
_refine_ls_number_restraints 0
_refine_ls_restrained_S_all 1.142
_refine_ls_R_factor_all 0.0411
_refine_ls_R_factor_gt 0.0386
_refine_ls_shift/su_max 0.001
_refine_ls_shift/su_mean 0.000
_refine_ls_structure_factor_coef Fsqd
_refine_ls_weighting_details 'w=1/[\s^2^(Fo^2^)+(0.0695P)^2^+3.0866P] where P=(Fo^2^+2Fc^2^)/3'
_refine_ls_weighting_scheme calc
_refine_ls_wR_factor_gt 0.1257
_refine_ls_wR_factor_ref 0.1280
_reflns_Friedel_coverage 0.714
_reflns_Friedel_fraction_full 1.000
_reflns_Friedel_fraction_max 0.997
_reflns_number_gt 5773
_reflns_number_total 6069
_reflns_threshold_expression 'I > 2\s(I)'
_cod_data_source_file om6b00744_si_003.cif
_cod_data_source_block fa-md194
_cod_original_cell_volume 4817.0(9)
_cod_database_code 4086884
_shelx_space_group_comment
;
The symmetry employed for this shelxl refinement is uniquely defined
by the following loop, which should always be used as a source of
symmetry information in preference to the above space-group names.
They are only intended as comments.
;
_olex2_refinement_description
;
1. Fixed Uiso
 At 1.2 times of:
  All C(H) groups
 At 1.5 times of:
  All C(H,H,H) groups
2.a Ternary CH refined with riding coordinates:
 C7(H7), C1(H1), C4(H4), C11(H11), C13(H13), C16(H16)
2.b Idealised Me refined as rotating group:
 C5(H5A,H5B,H5C), C3(H3A,H3B,H3C), C8(H8A,H8B,H8C), C9(H9A,H9B,H9C), C12(H12A,
 H12B,H12C), C2(H2A,H2B,H2C), C6(H6A,H6B,H6C), C15(H15A,H15B,H15C), C10(H10A,
 H10B,H10C), C14(H14A,H14B,H14C), C18(H18A,H18B,H18C), C17(H17A,H17B,H17C)
;
_shelx_shelxl_version_number 2014/7
_olex2_exptl_crystal_mounting_method 'mounted in paratone oil'
_olex2_submission_special_instructions 'No special instructions were received'

loop_
_space_group_symop_operation_xyz
'x, y, z'
'-y+1/2, x+1/2, z+3/4'
'-x, -y, z+1/2'
'y+1/2, -x+1/2, z+1/4'
'x+1/2, -y+1/2, -z+1/4'
'-x+1/2, y+1/2, -z+3/4'
'y, x, -z'
'-y, -x, -z+1/2'

loop_
_atom_site_label
_atom_site_type_symbol
_atom_site_fract_x
_atom_site_fract_y
_atom_site_fract_z
_atom_site_U_iso_or_equiv
_atom_site_adp_type
_atom_site_occupancy
_atom_site_site_symmetry_order
_atom_site_calc_flag
_atom_site_refinement_flags_posn
_atom_site_refinement_flags_adp
_atom_site_refinement_flags_occupancy
Cr1 Cr 0.46479(4) 0.46479(4) 0.0000 0.01914(16) Uani 1 2 d S T P
Al2 Al 0.29776(7) 0.29776(7) 0.0000 0.0167(2) Uani 1 2 d S T P
Al3 Al 0.47251(7) 0.62168(7) 0.06771(3) 0.01607(18) Uani 1 1 d . . .
O2 O 0.56192(15) 0.52422(16) 0.04362(6) 0.0162(4) Uani 1 1 d . . .
O1 O 0.37691(16) 0.57482(16) 0.02895(6) 0.0159(4) Uani 1 1 d . . .
O5 O 0.40129(16) 0.34809(16) 0.03481(6) 0.0158(4) Uani 1 1 d . . .
O4 O 0.4559(2) 0.5814(2) 0.11824(7) 0.0280(5) Uani 1 1 d . . .
O3 O 0.4960(2) 0.75511(18) 0.05707(7) 0.0270(5) Uani 1 1 d . . .
O6 O 0.16619(17) 0.33080(19) 0.01053(8) 0.0253(5) Uani 1 1 d . . .
C7 C 0.2613(2) 0.5961(2) 0.02737(10) 0.0185(5) Uani 1 1 d . . .
H7 H 0.2254 0.5379 0.0103 0.022 Uiso 1 1 calc R . .
C1 C 0.4189(3) 0.3153(2) 0.07810(9) 0.0200(6) Uani 1 1 d . . .
H1 H 0.4523 0.3770 0.0940 0.024 Uiso 1 1 calc R . .
C4 C 0.6763(2) 0.5080(3) 0.05190(10) 0.0214(6) Uani 1 1 d . . .
H4 H 0.7068 0.4623 0.0287 0.026 Uiso 1 1 calc R . .
C11 C 0.5363(3) 0.8425(3) 0.08086(11) 0.0270(6) Uani 1 1 d . . .
H11 H 0.5873 0.8133 0.1026 0.032 Uiso 1 1 calc R . .
C5 C 0.7351(3) 0.6147(4) 0.05185(15) 0.0427(10) Uani 1 1 d . . .
H5A H 0.7299 0.6478 0.0238 0.064 Uiso 1 1 calc GR . .
H5B H 0.8116 0.6029 0.0589 0.064 Uiso 1 1 calc GR . .
H5C H 0.7022 0.6632 0.0728 0.064 Uiso 1 1 calc GR . .
C3 C 0.3119(3) 0.2857(3) 0.09837(11) 0.0291(7) Uani 1 1 d . . .
H3A H 0.2614 0.3469 0.0958 0.044 Uiso 1 1 calc GR . .
H3B H 0.3236 0.2691 0.1282 0.044 Uiso 1 1 calc GR . .
H3C H 0.2813 0.2221 0.0842 0.044 Uiso 1 1 calc GR . .
C8 C 0.2411(3) 0.7050(3) 0.00638(11) 0.0261(6) Uani 1 1 d . . .
H8A H 0.2754 0.7626 0.0230 0.039 Uiso 1 1 calc GR . .
H8B H 0.1628 0.7183 0.0047 0.039 Uiso 1 1 calc GR . .
H8C H 0.2720 0.7044 -0.0221 0.039 Uiso 1 1 calc GR . .
C9 C 0.2144(3) 0.5949(3) 0.07147(11) 0.0288(7) Uani 1 1 d . . .
H9A H 0.2310 0.5254 0.0850 0.043 Uiso 1 1 calc GR . .
H9B H 0.1355 0.6045 0.0700 0.043 Uiso 1 1 calc GR . .
H9C H 0.2463 0.6542 0.0880 0.043 Uiso 1 1 calc GR . .
C12 C 0.4431(4) 0.8999(3) 0.10346(13) 0.0384(9) Uani 1 1 d . . .
H12A H 0.3925 0.9295 0.0826 0.058 Uiso 1 1 calc GR . .
H12B H 0.4720 0.9591 0.1208 0.058 Uiso 1 1 calc GR . .
H12C H 0.4048 0.8480 0.1215 0.058 Uiso 1 1 calc GR . .
C2 C 0.4955(3) 0.2186(3) 0.07937(12) 0.0350(8) Uani 1 1 d . . .
H2A H 0.4619 0.1569 0.0649 0.053 Uiso 1 1 calc GR . .
H2B H 0.5102 0.1990 0.1088 0.053 Uiso 1 1 calc GR . .
H2C H 0.5637 0.2375 0.0653 0.053 Uiso 1 1 calc GR . .
C6 C 0.6921(3) 0.4492(4) 0.09251(14) 0.0446(10) Uani 1 1 d . . .
H6A H 0.6666 0.4946 0.1159 0.067 Uiso 1 1 calc GR . .
H6B H 0.7694 0.4331 0.0964 0.067 Uiso 1 1 calc GR . .
H6C H 0.6508 0.3813 0.0920 0.067 Uiso 1 1 calc GR . .
C13 C 0.0730(3) 0.2793(3) 0.02647(11) 0.0270(7) Uani 1 1 d . . .
H13 H 0.0954 0.2240 0.0479 0.032 Uiso 1 1 calc R . .
C15 C 0.0118(3) 0.2228(3) -0.00894(14) 0.0393(9) Uani 1 1 d . . .
H15A H -0.0132 0.2769 -0.0294 0.059 Uiso 1 1 calc GR . .
H15B H -0.0508 0.1842 0.0027 0.059 Uiso 1 1 calc GR . .
H15C H 0.0601 0.1710 -0.0230 0.059 Uiso 1 1 calc GR . .
C10 C 0.5976(4) 0.9195(3) 0.05302(15) 0.0430(10) Uani 1 1 d . . .
H10A H 0.6563 0.8804 0.0388 0.065 Uiso 1 1 calc GR . .
H10B H 0.6282 0.9781 0.0702 0.065 Uiso 1 1 calc GR . .
H10C H 0.5482 0.9502 0.0319 0.065 Uiso 1 1 calc GR . .
C14 C 0.0025(3) 0.3639(4) 0.04762(15) 0.0443(10) Uani 1 1 d . . .
H14A H 0.0442 0.4005 0.0697 0.067 Uiso 1 1 calc GR . .
H14B H -0.0611 0.3286 0.0601 0.067 Uiso 1 1 calc GR . .
H14C H -0.0213 0.4173 0.0267 0.067 Uiso 1 1 calc GR . .
C16 C 0.4148(3) 0.6064(3) 0.15817(9) 0.0261(7) Uani 1 1 d . . .
H16 H 0.3463 0.6490 0.1548 0.031 Uiso 1 1 calc R . .
C18 C 0.3892(4) 0.5013(3) 0.18103(12) 0.0397(9) Uani 1 1 d . . .
H18A H 0.3363 0.4595 0.1646 0.060 Uiso 1 1 calc GR . .
H18B H 0.3589 0.5177 0.2089 0.060 Uiso 1 1 calc GR . .
H18C H 0.4559 0.4588 0.1844 0.060 Uiso 1 1 calc GR . .
C17 C 0.4956(4) 0.6735(4) 0.18318(13) 0.0468(11) Uani 1 1 d . . .
H17A H 0.5623 0.6316 0.1874 0.070 Uiso 1 1 calc GR . .
H17B H 0.4643 0.6922 0.2106 0.070 Uiso 1 1 calc GR . .
H17C H 0.5125 0.7402 0.1677 0.070 Uiso 1 1 calc GR . .

loop_
_atom_site_aniso_label
_atom_site_aniso_U_11
_atom_site_aniso_U_22
_atom_site_aniso_U_33
_atom_site_aniso_U_23
_atom_site_aniso_U_13
_atom_site_aniso_U_12
Cr1 0.0190(2) 0.0190(2) 0.0195(3) 0.00003(18) -0.00003(18) 0.0004(2)
Al2 0.0156(3) 0.0156(3) 0.0189(5) 0.0000(3) 0.0000(3) -0.0026(4)
Al3 0.0183(4) 0.0156(4) 0.0144(4) -0.0016(3) -0.0003(3) 0.0003(3)
O2 0.0132(9) 0.0170(9) 0.0184(9) -0.0012(7) -0.0018(7) 0.0007(7)
O1 0.0137(9) 0.0163(9) 0.0176(9) -0.0018(7) 0.0003(7) 0.0026(7)
O5 0.0175(9) 0.0160(9) 0.0138(9) 0.0019(7) -0.0009(7) -0.0017(7)
O4 0.0343(13) 0.0363(13) 0.0134(9) 0.0002(9) 0.0020(9) 0.0046(10)
O3 0.0373(13) 0.0167(10) 0.0271(11) -0.0042(9) -0.0019(9) -0.0036(9)
O6 0.0160(10) 0.0260(11) 0.0339(12) 0.0039(9) 0.0036(9) -0.0032(8)
C7 0.0144(12) 0.0174(13) 0.0238(14) -0.0016(11) 0.0004(11) 0.0029(10)
C1 0.0252(14) 0.0196(13) 0.0151(13) 0.0052(10) -0.0020(11) -0.0008(11)
C4 0.0144(13) 0.0255(14) 0.0243(14) -0.0045(11) -0.0045(11) 0.0030(11)
C11 0.0339(17) 0.0200(14) 0.0271(15) -0.0045(12) -0.0066(14) -0.0015(13)
C5 0.0261(17) 0.047(2) 0.055(2) 0.021(2) -0.0188(17) -0.0135(17)
C3 0.0290(16) 0.0347(18) 0.0236(15) 0.0089(13) 0.0042(12) -0.0056(14)
C8 0.0252(14) 0.0228(14) 0.0303(16) 0.0037(13) -0.0010(12) 0.0098(11)
C9 0.0225(15) 0.0370(18) 0.0270(16) 0.0035(14) 0.0075(13) 0.0050(13)
C12 0.047(2) 0.0288(18) 0.040(2) -0.0107(16) -0.0007(17) 0.0071(16)
C2 0.041(2) 0.0372(19) 0.0272(17) 0.0119(14) 0.0005(14) 0.0146(16)
C6 0.0268(18) 0.055(3) 0.052(2) 0.027(2) -0.0141(17) -0.0023(17)
C13 0.0174(13) 0.0304(17) 0.0331(17) 0.0121(14) 0.0019(12) -0.0028(12)
C15 0.0234(16) 0.042(2) 0.052(2) 0.0106(18) -0.0116(15) -0.0091(14)
C10 0.050(2) 0.0245(17) 0.055(3) -0.0010(17) 0.003(2) -0.0112(17)
C14 0.0309(19) 0.053(3) 0.049(2) 0.012(2) 0.0186(17) 0.0068(17)
C16 0.0356(17) 0.0293(16) 0.0134(13) -0.0019(11) 0.0014(12) 0.0028(13)
C18 0.052(2) 0.0376(19) 0.0296(17) 0.0066(15) 0.0094(17) -0.0016(17)
C17 0.065(3) 0.049(2) 0.0265(18) -0.0010(17) -0.0135(18) -0.014(2)

loop_
_atom_type_symbol
_atom_type_description
_atom_type_scat_dispersion_real
_atom_type_scat_dispersion_imag
_atom_type_scat_source
C C 0.0033 0.0016 'International Tables Vol C Tables 4.2.6.8 and 6.1.1.4'
H H 0.0000 0.0000 'International Tables Vol C Tables 4.2.6.8 and 6.1.1.4'
Al Al 0.0645 0.0514 'International Tables Vol C Tables 4.2.6.8 and 6.1.1.4'
Cr Cr 0.3209 0.6236 'International Tables Vol C Tables 4.2.6.8 and 6.1.1.4'
O O 0.0106 0.0060 'International Tables Vol C Tables 4.2.6.8 and 6.1.1.4'

loop_
_geom_angle_atom_site_label_1
_geom_angle_atom_site_label_2
_geom_angle_atom_site_label_3
_geom_angle
_geom_angle_site_symmetry_1
_geom_angle_site_symmetry_3
Al3 Cr1 Al2 119.74(2) . .
Al3 Cr1 Al2 119.74(2) 7 .
Al3 Cr1 Al3 120.52(4) . 7
O2 Cr1 Al2 133.81(6) 7 .
O2 Cr1 Al2 133.81(6) . .
O2 Cr1 Al3 37.81(6) . .
O2 Cr1 Al3 37.81(6) 7 7
O2 Cr1 Al3 95.92(6) . 7
O2 Cr1 Al3 95.92(6) 7 .
O2 Cr1 O2 92.37(12) 7 .
O2 Cr1 O5 169.17(8) . 7
O2 Cr1 O5 96.82(8) . .
O2 Cr1 O5 96.82(8) 7 7
O2 Cr1 O5 169.17(8) 7 .
O1 Cr1 Al2 95.64(6) 7 .
O1 Cr1 Al2 95.64(6) . .
O1 Cr1 Al3 133.91(7) 7 .
O1 Cr1 Al3 133.91(7) . 7
O1 Cr1 Al3 37.71(6) 7 7
O1 Cr1 Al3 37.71(6) . .
O1 Cr1 O2 75.52(8) 7 7
O1 Cr1 O2 96.54(8) 7 .
O1 Cr1 O2 75.52(8) . .
O1 Cr1 O2 96.54(8) . 7
O1 Cr1 O1 168.72(12) . 7
O1 Cr1 O5 97.67(8) . 7
O1 Cr1 O5 97.67(8) 7 .
O1 Cr1 O5 91.30(8) 7 7
O1 Cr1 O5 91.31(8) . .
O5 Cr1 Al2 37.33(6) 7 .
O5 Cr1 Al2 37.33(6) . .
O5 Cr1 Al3 94.85(6) 7 7
O5 Cr1 Al3 134.77(6) . 7
O5 Cr1 Al3 94.86(6) . .
O5 Cr1 Al3 134.77(6) 7 .
O5 Cr1 O5 74.66(12) . 7
O5 Al2 Cr1 41.77(7) 7 .
O5 Al2 Cr1 41.77(7) . .
O5 Al2 O5 83.54(13) . 7
O6 Al2 Cr1 120.24(8) . .
O6 Al2 Cr1 120.24(8) 7 .
O6 Al2 O5 118.18(11) . .
O6 Al2 O5 106.20(10) 7 .
O6 Al2 O5 106.20(10) . 7
O6 Al2 O5 118.18(11) 7 7
O6 Al2 O6 119.52(17) . 7
O2 Al3 Cr1 42.15(6) . .
O1 Al3 Cr1 41.91(6) . .
O1 Al3 O2 84.06(9) . .
O4 Al3 Cr1 120.25(9) . .
O4 Al3 O2 106.31(11) . .
O4 Al3 O1 118.32(12) . .
O4 Al3 O3 119.48(13) . .
O3 Al3 Cr1 120.26(9) . .
O3 Al3 O2 117.13(12) . .
O3 Al3 O1 106.60(11) . .
Al3 O2 Cr1 100.04(9) . .
C4 O2 Cr1 131.88(18) . .
C4 O2 Al3 127.65(18) . .
Al3 O1 Cr1 100.38(10) . .
C7 O1 Cr1 130.59(17) . .
C7 O1 Al3 127.57(17) . .
Al2 O5 Cr1 100.90(9) . .
C1 O5 Cr1 132.37(18) . .
C1 O5 Al2 126.37(18) . .
C16 O4 Al3 146.9(2) . .
C11 O3 Al3 133.9(2) . .
C13 O6 Al2 137.7(2) . .
O1 C7 H7 108.9 . .
O1 C7 C8 109.6(2) . .
O1 C7 C9 110.0(2) . .
C8 C7 H7 108.9 . .
C9 C7 H7 108.9 . .
C9 C7 C8 110.5(3) . .
O5 C1 H1 109.1 . .
O5 C1 C3 109.8(2) . .
O5 C1 C2 109.7(3) . .
C3 C1 H1 109.1 . .
C3 C1 C2 109.9(3) . .
C2 C1 H1 109.1 . .
O2 C4 H4 108.1 . .
O2 C4 C5 110.4(3) . .
O2 C4 C6 110.6(3) . .
C5 C4 H4 108.1 . .
C6 C4 H4 108.1 . .
C6 C4 C5 111.3(3) . .
O3 C11 H11 108.5 . .
O3 C11 C12 109.9(3) . .
O3 C11 C10 110.3(3) . .
C12 C11 H11 108.5 . .
C10 C11 H11 108.5 . .
C10 C11 C12 111.2(3) . .
C4 C5 H5A 109.5 . .
C4 C5 H5B 109.5 . .
C4 C5 H5C 109.5 . .
H5A C5 H5B 109.5 . .
H5A C5 H5C 109.5 . .
H5B C5 H5C 109.5 . .
C1 C3 H3A 109.5 . .
C1 C3 H3B 109.5 . .
C1 C3 H3C 109.5 . .
H3A C3 H3B 109.5 . .
H3A C3 H3C 109.5 . .
H3B C3 H3C 109.5 . .
C7 C8 H8A 109.5 . .
C7 C8 H8B 109.5 . .
C7 C8 H8C 109.5 . .
H8A C8 H8B 109.5 . .
H8A C8 H8C 109.5 . .
H8B C8 H8C 109.5 . .
C7 C9 H9A 109.5 . .
C7 C9 H9B 109.5 . .
C7 C9 H9C 109.5 . .
H9A C9 H9B 109.5 . .
H9A C9 H9C 109.5 . .
H9B C9 H9C 109.5 . .
C11 C12 H12A 109.5 . .
C11 C12 H12B 109.5 . .
C11 C12 H12C 109.5 . .
H12A C12 H12B 109.5 . .
H12A C12 H12C 109.5 . .
H12B C12 H12C 109.5 . .
C1 C2 H2A 109.5 . .
C1 C2 H2B 109.5 . .
C1 C2 H2C 109.5 . .
H2A C2 H2B 109.5 . .
H2A C2 H2C 109.5 . .
H2B C2 H2C 109.5 . .
C4 C6 H6A 109.5 . .
C4 C6 H6B 109.5 . .
C4 C6 H6C 109.5 . .
H6A C6 H6B 109.5 . .
H6A C6 H6C 109.5 . .
H6B C6 H6C 109.5 . .
O6 C13 H13 109.0 . .
O6 C13 C15 110.2(3) . .
O6 C13 C14 108.5(3) . .
C15 C13 H13 109.0 . .
C14 C13 H13 109.0 . .
C14 C13 C15 111.0(3) . .
C13 C15 H15A 109.5 . .
C13 C15 H15B 109.5 . .
C13 C15 H15C 109.5 . .
H15A C15 H15B 109.5 . .
H15A C15 H15C 109.5 . .
H15B C15 H15C 109.5 . .
C11 C10 H10A 109.5 . .
C11 C10 H10B 109.5 . .
C11 C10 H10C 109.5 . .
H10A C10 H10B 109.5 . .
H10A C10 H10C 109.5 . .
H10B C10 H10C 109.5 . .
C13 C14 H14A 109.5 . .
C13 C14 H14B 109.5 . .
C13 C14 H14C 109.5 . .
H14A C14 H14B 109.5 . .
H14A C14 H14C 109.5 . .
H14B C14 H14C 109.5 . .
O4 C16 H16 108.9 . .
O4 C16 C18 108.7(3) . .
O4 C16 C17 110.8(3) . .
C18 C16 H16 108.9 . .
C18 C16 C17 110.6(3) . .
C17 C16 H16 108.9 . .
C16 C18 H18A 109.5 . .
C16 C18 H18B 109.5 . .
C16 C18 H18C 109.5 . .
H18A C18 H18B 109.5 . .
H18A C18 H18C 109.5 . .
H18B C18 H18C 109.5 . .
C16 C17 H17A 109.5 . .
C16 C17 H17B 109.5 . .
C16 C17 H17C 109.5 . .
H17A C17 H17B 109.5 . .
H17A C17 H17C 109.5 . .
H17B C17 H17C 109.5 . .

loop_
_geom_bond_atom_site_label_1
_geom_bond_atom_site_label_2
_geom_bond_distance
_geom_bond_site_symmetry_2
Cr1 Al2 2.9110(13) .
Cr1 Al3 2.8914(9) 7
Cr1 Al3 2.8914(9) .
Cr1 O2 1.971(2) .
Cr1 O2 1.971(2) 7
Cr1 O1 1.9634(19) .
Cr1 O1 1.9634(19) 7
Cr1 O5 1.975(2) .
Cr1 O5 1.975(2) 7
Al2 O5 1.798(2) 7
Al2 O5 1.798(2) .
Al2 O6 1.705(2) 7
Al2 O6 1.705(2) .
Al3 O2 1.800(2) .
Al3 O1 1.798(2) .
Al3 O4 1.690(2) .
Al3 O3 1.703(2) .
O2 C4 1.447(3) .
O1 C7 1.450(3) .
O5 C1 1.448(3) .
O4 C16 1.398(4) .
O3 C11 1.406(4) .
O6 C13 1.406(4) .
C7 H7 1.0000 .
C7 C8 1.519(4) .
C7 C9 1.514(4) .
C1 H1 1.0000 .
C1 C3 1.512(4) .
C1 C2 1.521(5) .
C4 H4 1.0000 .
C4 C5 1.501(5) .
C4 C6 1.491(5) .
C11 H11 1.0000 .
C11 C12 1.528(5) .
C11 C10 1.500(5) .
C5 H5A 0.9800 .
C5 H5B 0.9800 .
C5 H5C 0.9800 .
C3 H3A 0.9800 .
C3 H3B 0.9800 .
C3 H3C 0.9800 .
C8 H8A 0.9800 .
C8 H8B 0.9800 .
C8 H8C 0.9800 .
C9 H9A 0.9800 .
C9 H9B 0.9800 .
C9 H9C 0.9800 .
C12 H12A 0.9800 .
C12 H12B 0.9800 .
C12 H12C 0.9800 .
C2 H2A 0.9800 .
C2 H2B 0.9800 .
C2 H2C 0.9800 .
C6 H6A 0.9800 .
C6 H6B 0.9800 .
C6 H6C 0.9800 .
C13 H13 1.0000 .
C13 C15 1.521(5) .
C13 C14 1.514(5) .
C15 H15A 0.9800 .
C15 H15B 0.9800 .
C15 H15C 0.9800 .
C10 H10A 0.9800 .
C10 H10B 0.9800 .
C10 H10C 0.9800 .
C14 H14A 0.9800 .
C14 H14B 0.9800 .
C14 H14C 0.9800 .
C16 H16 1.0000 .
C16 C18 1.517(5) .
C16 C17 1.519(5) .
C18 H18A 0.9800 .
C18 H18B 0.9800 .
C18 H18C 0.9800 .
C17 H17A 0.9800 .
C17 H17B 0.9800 .
C17 H17C 0.9800 .

loop_
_geom_torsion_atom_site_label_1
_geom_torsion_atom_site_label_2
_geom_torsion_atom_site_label_3
_geom_torsion_atom_site_label_4
_geom_torsion
_geom_torsion_site_symmetry_1
Cr1 Al2 O5 C1 173.8(3) .
Cr1 Al2 O6 C13 -154.3(3) .
Cr1 Al3 O2 C4 173.2(3) .
Cr1 Al3 O1 C7 167.3(3) .
Cr1 Al3 O4 C16 -145.0(4) .
Cr1 Al3 O3 C11 -157.1(3) .
Cr1 O2 C4 C5 123.5(3) .
Cr1 O2 C4 C6 -112.9(3) .
Cr1 O1 C7 C8 -112.8(2) .
Cr1 O1 C7 C9 125.5(2) .
Cr1 O5 C1 C3 139.7(2) .
Cr1 O5 C1 C2 -99.3(3) .
Al2 O5 C1 C3 -32.0(3) .
Al2 O5 C1 C2 89.0(3) .
Al2 O6 C13 C15 -86.5(4) .
Al2 O6 C13 C14 151.8(3) .
Al3 O2 C4 C5 -47.5(4) .
Al3 O2 C4 C6 76.2(3) .
Al3 O1 C7 C8 83.7(3) .
Al3 O1 C7 C9 -38.0(3) .
Al3 O4 C16 C18 153.1(4) .
Al3 O4 C16 C17 -85.2(5) .
Al3 O3 C11 C12 -89.2(4) .
Al3 O3 C11 C10 147.8(3) .
O2 Al3 O1 Cr1 0.49(10) .
O2 Al3 O1 C7 167.8(2) .
O2 Al3 O4 C16 171.4(4) .
O2 Al3 O3 C11 -108.8(3) .
O1 Al3 O2 Cr1 -0.49(10) .
O1 Al3 O2 C4 172.7(2) .
O1 Al3 O4 C16 -96.6(4) .
O1 Al3 O3 C11 159.4(3) .
O5 Al2 O5 Cr1 0.0 7
O5 Al2 O5 C1 173.8(3) 7
O5 Al2 O6 C13 -106.2(3) .
O5 Al2 O6 C13 162.5(3) 7
O4 Al3 O2 Cr1 117.32(12) .
O4 Al3 O2 C4 -69.5(3) .
O4 Al3 O1 Cr1 -104.86(13) .
O4 Al3 O1 C7 62.5(3) .
O4 Al3 O3 C11 21.9(4) .
O3 Al3 O2 Cr1 -106.11(12) .
O3 Al3 O2 C4 67.1(3) .
O3 Al3 O1 Cr1 117.07(11) .
O3 Al3 O1 C7 -75.6(2) .
O3 Al3 O4 C16 36.0(5) .
O6 Al2 O5 Cr1 117.52(11) 7
O6 Al2 O5 Cr1 -104.95(12) .
O6 Al2 O5 C1 -68.7(2) 7
O6 Al2 O5 C1 68.8(2) .
O6 Al2 O6 C13 25.7(3) 7
